data_4125184
loop_
_publ_author_name
'Wang, Zhendong'
'Zhang, Jianying'
'Li, Jianfeng'
'Cui, Chunming'

_publ_section_title
;
 NHC-Stabilized Silicon-Carbon Mixed Cumulene.
;
_journal_issue 33
_journal_name_full 'Journal of the American Chemical Society'
_journal_page_first 10421
_journal_page_last 10424
_journal_paper_doi 10.1021/jacs.6b06960
_journal_volume 138
_journal_year 2016
_chemical_formula_sum 'C21 H47 Cl N2 Si4'
_chemical_formula_weight 475.42
_chemical_name_systematic
; 
 ? 
;
_space_group_IT_number 14
_symmetry_cell_setting monoclinic
_symmetry_space_group_name_Hall '-P 2yn'
_symmetry_space_group_name_H-M 'P 1 21/n 1'
_atom_sites_solution_hydrogens geom
_atom_sites_solution_primary direct
_atom_sites_solution_secondary difmap
_audit_creation_method SHELXL-97
_cell_angle_alpha 90.00
_cell_angle_beta 101.25(3)
_cell_angle_gamma 90.00
_cell_formula_units_Z 4
_cell_length_a 9.1735(18)
_cell_length_b 17.478(4)
_cell_length_c 18.200(4)
_cell_measurement_reflns_used 5737
_cell_measurement_temperature 113(2)
_cell_measurement_theta_max 27.8944
_cell_measurement_theta_min 1.6307
_cell_volume 2862.0(11)
_computing_cell_refinement 'CrystalClear-SM Expert 2.0 r2'
_computing_data_collection 'CrystalClear-SM Expert 2.0 r2 (Rigaku, 2009)'
_computing_data_reduction 'CrystalClear-SM Expert 2.0 r2'
_computing_molecular_graphics 'Bruker SHELXTL'
_computing_publication_material 'Bruker SHELXTL'
_computing_structure_refinement 'SHELXL-97 (Sheldrick, 1997)'
_computing_structure_solution 'SHELXS-97 (Sheldrick, 1990)'
_diffrn_ambient_temperature 113(2)
_diffrn_detector_area_resol_mean 14.6
_diffrn_measured_fraction_theta_full 0.993
_diffrn_measured_fraction_theta_max 0.993
_diffrn_measurement_device_type 'Rigaku Saturn 724CCD camera'
_diffrn_measurement_method \w
_diffrn_radiation_monochromator Multilayer
_diffrn_radiation_source 'Rotating Anode'
_diffrn_radiation_type MoK\a
_diffrn_radiation_wavelength 0.71073
_diffrn_reflns_av_R_equivalents 0.0896
_diffrn_reflns_av_sigmaI/netI 0.0970
_diffrn_reflns_limit_h_max 12
_diffrn_reflns_limit_h_min -12
_diffrn_reflns_limit_k_max 22
_diffrn_reflns_limit_k_min -22
_diffrn_reflns_limit_l_max 23
_diffrn_reflns_limit_l_min -17
_diffrn_reflns_number 28629
_diffrn_reflns_theta_full 27.97
_diffrn_reflns_theta_max 27.97
_diffrn_reflns_theta_min 1.63
_diffrn_standards_decay_% 0
_diffrn_standards_interval_count 0
_diffrn_standards_interval_time 0
_diffrn_standards_number 0
_exptl_absorpt_coefficient_mu 0.311
_exptl_absorpt_correction_T_max 0.9461
_exptl_absorpt_correction_T_min 0.9347
_exptl_absorpt_correction_type multi-scan
_exptl_absorpt_process_details CrystalClear
_exptl_crystal_colour orange
_exptl_crystal_density_diffrn 1.103
_exptl_crystal_density_method 'not measured'
_exptl_crystal_description prism
_exptl_crystal_F_000 1040
_exptl_crystal_size_max 0.22
_exptl_crystal_size_mid 0.20
_exptl_crystal_size_min 0.18
_refine_diff_density_max 0.726
_refine_diff_density_min -0.451
_refine_diff_density_rms 0.088
_refine_ls_extinction_coef 0.0074(12)
_refine_ls_extinction_expression Fc^*^=kFc[1+0.001xFc^2^\l^3^/sin(2\q)]^-1/4^
_refine_ls_extinction_method SHELXL
_refine_ls_goodness_of_fit_ref 1.011
_refine_ls_hydrogen_treatment constr
_refine_ls_matrix_type full
_refine_ls_number_parameters 269
_refine_ls_number_reflns 6834
_refine_ls_number_restraints 0
_refine_ls_restrained_S_all 1.011
_refine_ls_R_factor_all 0.1078
_refine_ls_R_factor_gt 0.0683
_refine_ls_shift/su_max 0.001
_refine_ls_shift/su_mean 0.000
_refine_ls_structure_factor_coef Fsqd
_refine_ls_weighting_details 'calc w=1/[\s^2^(Fo^2^)+(0.0888P)^2^+0.0000P] where P=(Fo^2^+2Fc^2^)/3'
_refine_ls_weighting_scheme calc
_refine_ls_wR_factor_gt 0.1614
_refine_ls_wR_factor_ref 0.1816
_reflns_number_gt 4429
_reflns_number_total 6834
_reflns_threshold_expression >2sigma(I)
_cod_data_source_file ja6b06960_si_002.cif
_cod_data_source_block shelxl
_cod_depositor_comments
;
The following automatic conversions were performed:

'_exptl_absorpt_correction_type' value 'Multi-scan' changed to
'multi-scan' according to
/usr/data/users/saulius/crontab/automatic-downloads/rss-feeds/ACS/lib/dictionaries/cif_core.dic
dictionary named 'cif_core.dic' version 2.4.2 from 2011-04-26.

Automatic conversion script
Id: cif_fix_values 4268 2015-11-12 08:31:59Z antanas 

 Adding full bibliography for 4125183--4125184.cif.
;
_cod_original_cell_volume 2861.9(10)
_cod_original_sg_symbol_H-M P21/n
_cod_database_code 4125184

loop_
_symmetry_equiv_pos_as_xyz
'x, y, z'
'-x+1/2, y+1/2, -z+1/2'
'-x, -y, -z'
'x-1/2, -y-1/2, z-1/2'

loop_
_atom_site_label
_atom_site_type_symbol
_atom_site_fract_x
_atom_site_fract_y
_atom_site_fract_z
_atom_site_U_iso_or_equiv
_atom_site_adp_type
_atom_site_occupancy
_atom_site_symmetry_multiplicity
_atom_site_calc_flag
_atom_site_refinement_flags
Cl1 Cl 0.69351(8) 0.66842(5) 0.00252(5) 0.0303(2) Uani 1 1 d .
N1 N 1.0725(3) 0.70380(15) -0.01374(14) 0.0242(6) Uani 1 1 d .
Si4 Si 0.80320(11) 0.63908(6) 0.19129(5) 0.0335(3) Uani 1 1 d .
N2 N 1.1312(3) 0.61503(14) 0.07060(14) 0.0217(5) Uani 1 1 d .
Si1 Si 0.86468(9) 0.70992(5) 0.09102(5) 0.0232(2) Uani 1 1 d .
C1 C 1.1269(4) 0.56406(18) 0.13512(18) 0.0279(7) Uani 1 1 d .
H1 H 1.0440 0.5829 0.1588 0.034 Uiso 1 1 calc R
Si3 Si 1.02744(10) 0.85170(5) 0.16176(5) 0.0275(2) Uani 1 1 d .
C2 C 0.8652(3) 0.80992(18) 0.10189(18) 0.0255(7) Uani 1 1 d .
C3 C 1.1975(3) 0.66691(19) -0.02888(18) 0.0279(7) Uani 1 1 d .
Si2 Si 0.70654(11) 0.87125(6) 0.06443(6) 0.0387(3) Uani 1 1 d .
C4 C 0.9898(3) 0.76839(18) -0.05764(17) 0.0246(7) Uani 1 1 d .
H4 H 0.9140 0.7863 -0.0288 0.029 Uiso 1 1 calc R
C5 C 1.0321(3) 0.67187(17) 0.04805(17) 0.0219(6) Uani 1 1 d .
C6 C 1.1933(4) 0.7859(2) 0.1766(2) 0.0350(8) Uani 1 1 d .
H6A H 1.1677 0.7376 0.1983 0.053 Uiso 1 1 calc R
H6B H 1.2763 0.8101 0.2107 0.053 Uiso 1 1 calc R
H6C H 1.2221 0.7758 0.1284 0.053 Uiso 1 1 calc R
C7 C 1.2340(3) 0.61153(18) 0.02363(18) 0.0262(7) Uani 1 1 d .
C8 C 1.3619(4) 0.5572(2) 0.0318(2) 0.0399(9) Uani 1 1 d .
H8A H 1.4129 0.5638 -0.0104 0.060 Uiso 1 1 calc R
H8B H 1.3253 0.5046 0.0322 0.060 Uiso 1 1 calc R
H8C H 1.4314 0.5676 0.0788 0.060 Uiso 1 1 calc R
C9 C 0.9057(4) 0.7416(2) -0.13232(18) 0.0386(9) Uani 1 1 d .
H9A H 0.9759 0.7232 -0.1626 0.058 Uiso 1 1 calc R
H9B H 0.8477 0.7842 -0.1582 0.058 Uiso 1 1 calc R
H9C H 0.8385 0.6999 -0.1249 0.058 Uiso 1 1 calc R
C10 C 1.0944(4) 0.8362(2) -0.0615(2) 0.0410(9) Uani 1 1 d .
H10A H 1.1530 0.8465 -0.0114 0.062 Uiso 1 1 calc R
H10B H 1.0357 0.8816 -0.0797 0.062 Uiso 1 1 calc R
H10C H 1.1613 0.8239 -0.0957 0.062 Uiso 1 1 calc R
C11 C 1.0038(5) 0.8740(2) 0.2607(2) 0.0431(9) Uani 1 1 d .
H11A H 0.9251 0.9122 0.2591 0.065 Uiso 1 1 calc R
H11B H 1.0973 0.8942 0.2896 0.065 Uiso 1 1 calc R
H11C H 0.9769 0.8272 0.2845 0.065 Uiso 1 1 calc R
C12 C 1.0871(4) 0.4826(2) 0.1093(2) 0.0396(9) Uani 1 1 d .
H12A H 0.9946 0.4829 0.0718 0.059 Uiso 1 1 calc R
H12B H 1.0738 0.4515 0.1523 0.059 Uiso 1 1 calc R
H12C H 1.1673 0.4610 0.0872 0.059 Uiso 1 1 calc R
C13 C 0.7542(4) 0.5359(2) 0.1701(2) 0.0416(9) Uani 1 1 d .
H13A H 0.8433 0.5042 0.1846 0.062 Uiso 1 1 calc R
H13B H 0.7149 0.5299 0.1163 0.062 Uiso 1 1 calc R
H13C H 0.6788 0.5197 0.1983 0.062 Uiso 1 1 calc R
C14 C 1.2726(4) 0.6856(2) -0.0924(2) 0.0433(10) Uani 1 1 d .
H14A H 1.3331 0.7318 -0.0803 0.065 Uiso 1 1 calc R
H14B H 1.1975 0.6945 -0.1378 0.065 Uiso 1 1 calc R
H14C H 1.3365 0.6429 -0.1007 0.065 Uiso 1 1 calc R
C15 C 0.9418(5) 0.6452(2) 0.2814(2) 0.0476(10) Uani 1 1 d .
H15A H 0.8972 0.6256 0.3223 0.071 Uiso 1 1 calc R
H15B H 0.9712 0.6987 0.2914 0.071 Uiso 1 1 calc R
H15C H 1.0295 0.6147 0.2775 0.071 Uiso 1 1 calc R
C16 C 1.2676(4) 0.5692(2) 0.1947(2) 0.0434(9) Uani 1 1 d .
H16A H 1.3468 0.5397 0.1786 0.065 Uiso 1 1 calc R
H16B H 1.2488 0.5482 0.2419 0.065 Uiso 1 1 calc R
H16C H 1.2982 0.6228 0.2019 0.065 Uiso 1 1 calc R
C17 C 0.6297(5) 0.6886(2) 0.2073(2) 0.0515(11) Uani 1 1 d .
H17A H 0.5905 0.6617 0.2465 0.077 Uiso 1 1 calc R
H17B H 0.5550 0.6883 0.1607 0.077 Uiso 1 1 calc R
H17C H 0.6532 0.7415 0.2229 0.077 Uiso 1 1 calc R
C18 C 1.0954(5) 0.9442(2) 0.1254(2) 0.0525(11) Uani 1 1 d .
H18A H 1.0792 0.9424 0.0706 0.079 Uiso 1 1 calc R
H18B H 1.2017 0.9504 0.1459 0.079 Uiso 1 1 calc R
H18C H 1.0405 0.9874 0.1410 0.079 Uiso 1 1 calc R
C19 C 0.5192(5) 0.8344(3) 0.0650(4) 0.098(2) Uani 1 1 d .
H19A H 0.5087 0.7832 0.0425 0.148 Uiso 1 1 calc R
H19B H 0.4451 0.8688 0.0360 0.148 Uiso 1 1 calc R
H19C H 0.5038 0.8316 0.1167 0.148 Uiso 1 1 calc R
C20 C 0.7166(6) 0.9668(3) 0.1098(4) 0.118(3) Uani 1 1 d .
H20A H 0.6935 0.9619 0.1599 0.176 Uiso 1 1 calc R
H20B H 0.6446 1.0013 0.0795 0.176 Uiso 1 1 calc R
H20C H 0.8170 0.9878 0.1138 0.176 Uiso 1 1 calc R
C21 C 0.6959(6) 0.8949(4) -0.0376(3) 0.099(2) Uani 1 1 d .
H21A H 0.7946 0.9095 -0.0458 0.148 Uiso 1 1 calc R
H21B H 0.6265 0.9374 -0.0519 0.148 Uiso 1 1 calc R
H21C H 0.6608 0.8500 -0.0683 0.148 Uiso 1 1 calc R

loop_
_atom_site_aniso_label
_atom_site_aniso_U_11
_atom_site_aniso_U_22
_atom_site_aniso_U_33
_atom_site_aniso_U_23
_atom_site_aniso_U_13
_atom_site_aniso_U_12
Cl1 0.0229(4) 0.0311(5) 0.0357(5) -0.0031(3) 0.0029(3) -0.0043(3)
N1 0.0264(13) 0.0227(14) 0.0246(14) 0.0005(11) 0.0077(11) -0.0003(11)
Si4 0.0401(6) 0.0342(6) 0.0299(5) 0.0006(4) 0.0157(4) -0.0065(4)
N2 0.0185(12) 0.0170(13) 0.0283(14) 0.0007(10) 0.0013(10) 0.0009(10)
Si1 0.0232(4) 0.0207(5) 0.0270(5) -0.0012(3) 0.0078(4) 0.0000(3)
C1 0.0320(17) 0.0212(17) 0.0294(18) 0.0029(13) 0.0031(14) -0.0013(13)
Si3 0.0326(5) 0.0205(5) 0.0287(5) -0.0035(4) 0.0044(4) -0.0014(4)
C2 0.0244(16) 0.0239(17) 0.0278(17) -0.0029(13) 0.0041(13) 0.0037(12)
C3 0.0250(16) 0.0301(18) 0.0308(18) -0.0045(14) 0.0107(14) -0.0012(14)
Si2 0.0312(5) 0.0285(6) 0.0532(7) -0.0062(5) 0.0008(5) 0.0086(4)
C4 0.0289(16) 0.0226(17) 0.0234(16) 0.0064(12) 0.0081(13) -0.0009(13)
C5 0.0230(15) 0.0191(15) 0.0241(16) -0.0006(12) 0.0059(12) -0.0017(12)
C6 0.0262(17) 0.039(2) 0.036(2) -0.0097(16) -0.0021(14) -0.0021(15)
C7 0.0248(16) 0.0217(16) 0.0326(18) -0.0051(13) 0.0068(13) 0.0023(13)
C8 0.0267(17) 0.037(2) 0.056(2) -0.0060(18) 0.0089(17) 0.0076(15)
C9 0.039(2) 0.045(2) 0.031(2) 0.0093(16) 0.0033(16) -0.0012(17)
C10 0.052(2) 0.035(2) 0.038(2) 0.0075(16) 0.0120(18) -0.0044(18)
C11 0.052(2) 0.039(2) 0.036(2) -0.0133(17) 0.0040(18) 0.0015(18)
C12 0.045(2) 0.029(2) 0.047(2) 0.0028(16) 0.0107(18) -0.0007(16)
C13 0.049(2) 0.037(2) 0.041(2) 0.0069(17) 0.0147(18) -0.0104(18)
C14 0.043(2) 0.047(2) 0.047(2) 0.0001(18) 0.0280(19) 0.0013(18)
C15 0.062(3) 0.054(3) 0.028(2) 0.0022(17) 0.0134(19) -0.011(2)
C16 0.042(2) 0.039(2) 0.043(2) 0.0096(18) -0.0066(18) 0.0086(17)
C17 0.053(3) 0.060(3) 0.051(3) -0.008(2) 0.034(2) -0.009(2)
C18 0.068(3) 0.032(2) 0.053(3) -0.0028(19) 0.002(2) -0.014(2)
C19 0.030(2) 0.067(4) 0.200(7) 0.038(4) 0.027(3) 0.018(2)
C20 0.091(4) 0.063(4) 0.165(6) -0.059(4) -0.060(4) 0.053(3)
C21 0.070(4) 0.135(6) 0.090(4) 0.060(4) 0.013(3) 0.062(4)

loop_
_atom_type_symbol
_atom_type_description
_atom_type_scat_dispersion_real
_atom_type_scat_dispersion_imag
_atom_type_scat_source
C C 0.0033 0.0016 'International Tables Vol C Tables 4.2.6.8 and 6.1.1.4'
H H 0.0000 0.0000 'International Tables Vol C Tables 4.2.6.8 and 6.1.1.4'
N N 0.0061 0.0033 'International Tables Vol C Tables 4.2.6.8 and 6.1.1.4'
Si Si 0.0817 0.0704 'International Tables Vol C Tables 4.2.6.8 and 6.1.1.4'
Cl Cl 0.1484 0.1585 'International Tables Vol C Tables 4.2.6.8 and 6.1.1.4'

loop_
_geom_angle_atom_site_label_1
_geom_angle_atom_site_label_2
_geom_angle_atom_site_label_3
_geom_angle
C5 N1 C3 109.8(3)
C5 N1 C4 123.7(2)
C3 N1 C4 126.5(2)
C15 Si4 C13 109.22(18)
C15 Si4 C17 106.8(2)
C13 Si4 C17 107.25(18)
C15 Si4 Si1 115.01(13)
C13 Si4 Si1 115.33(12)
C17 Si4 Si1 102.41(14)
C5 N2 C7 109.9(2)
C5 N2 C1 124.1(2)
C7 N2 C1 125.9(3)
C2 Si1 C5 113.25(14)
C2 Si1 Cl1 113.97(12)
C5 Si1 Cl1 95.80(10)
C2 Si1 Si4 115.45(11)
C5 Si1 Si4 116.85(10)
Cl1 Si1 Si4 98.78(5)
N2 C1 C16 112.3(3)
N2 C1 C12 111.1(3)
C16 C1 C12 113.3(3)
N2 C1 H1 106.5
C16 C1 H1 106.5
C12 C1 H1 106.5
C2 Si3 C6 112.60(15)
C2 Si3 C11 114.85(16)
C6 Si3 C11 103.22(17)
C2 Si3 C18 114.81(18)
C6 Si3 C18 104.99(19)
C11 Si3 C18 105.19(18)
Si1 C2 Si3 116.80(18)
Si1 C2 Si2 123.77(19)
Si3 C2 Si2 119.15(17)
C7 C3 N1 106.9(3)
C7 C3 C14 127.9(3)
N1 C3 C14 125.1(3)
C2 Si2 C19 118.03(19)
C2 Si2 C20 113.2(2)
C19 Si2 C20 106.2(3)
C2 Si2 C21 112.33(18)
C19 Si2 C21 102.3(3)
C20 Si2 C21 103.2(3)
N1 C4 C9 111.4(3)
N1 C4 C10 110.5(3)
C9 C4 C10 114.5(3)
N1 C4 H4 106.6
C9 C4 H4 106.6
C10 C4 H4 106.6
N2 C5 N1 106.0(2)
N2 C5 Si1 131.0(2)
N1 C5 Si1 123.0(2)
Si3 C6 H6A 109.5
Si3 C6 H6B 109.5
H6A C6 H6B 109.5
Si3 C6 H6C 109.5
H6A C6 H6C 109.5
H6B C6 H6C 109.5
C3 C7 N2 107.3(3)
C3 C7 C8 127.2(3)
N2 C7 C8 125.5(3)
C7 C8 H8A 109.5
C7 C8 H8B 109.5
H8A C8 H8B 109.5
C7 C8 H8C 109.5
H8A C8 H8C 109.5
H8B C8 H8C 109.5
C4 C9 H9A 109.5
C4 C9 H9B 109.5
H9A C9 H9B 109.5
C4 C9 H9C 109.5
H9A C9 H9C 109.5
H9B C9 H9C 109.5
C4 C10 H10A 109.5
C4 C10 H10B 109.5
H10A C10 H10B 109.5
C4 C10 H10C 109.5
H10A C10 H10C 109.5
H10B C10 H10C 109.5
Si3 C11 H11A 109.5
Si3 C11 H11B 109.5
H11A C11 H11B 109.5
Si3 C11 H11C 109.5
H11A C11 H11C 109.5
H11B C11 H11C 109.5
C1 C12 H12A 109.5
C1 C12 H12B 109.5
H12A C12 H12B 109.5
C1 C12 H12C 109.5
H12A C12 H12C 109.5
H12B C12 H12C 109.5
Si4 C13 H13A 109.5
Si4 C13 H13B 109.5
H13A C13 H13B 109.5
Si4 C13 H13C 109.5
H13A C13 H13C 109.5
H13B C13 H13C 109.5
C3 C14 H14A 109.5
C3 C14 H14B 109.5
H14A C14 H14B 109.5
C3 C14 H14C 109.5
H14A C14 H14C 109.5
H14B C14 H14C 109.5
Si4 C15 H15A 109.5
Si4 C15 H15B 109.5
H15A C15 H15B 109.5
Si4 C15 H15C 109.5
H15A C15 H15C 109.5
H15B C15 H15C 109.5
C1 C16 H16A 109.5
C1 C16 H16B 109.5
H16A C16 H16B 109.5
C1 C16 H16C 109.5
H16A C16 H16C 109.5
H16B C16 H16C 109.5
Si4 C17 H17A 109.5
Si4 C17 H17B 109.5
H17A C17 H17B 109.5
Si4 C17 H17C 109.5
H17A C17 H17C 109.5
H17B C17 H17C 109.5
Si3 C18 H18A 109.5
Si3 C18 H18B 109.5
H18A C18 H18B 109.5
Si3 C18 H18C 109.5
H18A C18 H18C 109.5
H18B C18 H18C 109.5
Si2 C19 H19A 109.5
Si2 C19 H19B 109.5
H19A C19 H19B 109.5
Si2 C19 H19C 109.5
H19A C19 H19C 109.5
H19B C19 H19C 109.5
Si2 C20 H20A 109.5
Si2 C20 H20B 109.5
H20A C20 H20B 109.5
Si2 C20 H20C 109.5
H20A C20 H20C 109.5
H20B C20 H20C 109.5
Si2 C21 H21A 109.5
Si2 C21 H21B 109.5
H21A C21 H21B 109.5
Si2 C21 H21C 109.5
H21A C21 H21C 109.5
H21B C21 H21C 109.5

loop_
_geom_bond_atom_site_label_1
_geom_bond_atom_site_label_2
_geom_bond_distance
Cl1 Si1 2.1446(14)
N1 C5 1.369(4)
N1 C3 1.390(4)
N1 C4 1.500(4)
Si4 C15 1.871(4)
Si4 C13 1.881(4)
Si4 C17 1.883(4)
Si4 Si1 2.3628(13)
N2 C5 1.355(4)
N2 C7 1.392(4)
N2 C1 1.481(4)
Si1 C2 1.759(3)
Si1 C5 1.971(3)
C1 C16 1.518(5)
C1 C12 1.520(5)
C1 H1 1.0000
Si3 C2 1.817(3)
Si3 C6 1.884(3)
Si3 C11 1.895(4)
Si3 C18 1.897(4)
C2 Si2 1.829(3)
C3 C7 1.356(5)
C3 C14 1.492(4)
Si2 C19 1.837(5)
Si2 C20 1.858(5)
Si2 C21 1.887(5)
C4 C9 1.501(5)
C4 C10 1.536(4)
C4 H4 1.0000
C6 H6A 0.9800
C6 H6B 0.9800
C6 H6C 0.9800
C7 C8 1.494(4)
C8 H8A 0.9800
C8 H8B 0.9800
C8 H8C 0.9800
C9 H9A 0.9800
C9 H9B 0.9800
C9 H9C 0.9800
C10 H10A 0.9800
C10 H10B 0.9800
C10 H10C 0.9800
C11 H11A 0.9800
C11 H11B 0.9800
C11 H11C 0.9800
C12 H12A 0.9800
C12 H12B 0.9800
C12 H12C 0.9800
C13 H13A 0.9800
C13 H13B 0.9800
C13 H13C 0.9800
C14 H14A 0.9800
C14 H14B 0.9800
C14 H14C 0.9800
C15 H15A 0.9800
C15 H15B 0.9800
C15 H15C 0.9800
C16 H16A 0.9800
C16 H16B 0.9800
C16 H16C 0.9800
C17 H17A 0.9800
C17 H17B 0.9800
C17 H17C 0.9800
C18 H18A 0.9800
C18 H18B 0.9800
C18 H18C 0.9800
C19 H19A 0.9800
C19 H19B 0.9800
C19 H19C 0.9800
C20 H20A 0.9800
C20 H20B 0.9800
C20 H20C 0.9800
C21 H21A 0.9800
C21 H21B 0.9800
C21 H21C 0.9800

loop_
_geom_torsion_atom_site_label_1
_geom_torsion_atom_site_label_2
_geom_torsion_atom_site_label_3
_geom_torsion_atom_site_label_4
_geom_torsion
C15 Si4 Si1 C2 -66.7(2)
C13 Si4 Si1 C2 164.80(19)
C17 Si4 Si1 C2 48.70(19)
C15 Si4 Si1 C5 70.28(19)
C13 Si4 Si1 C5 -58.23(18)
C17 Si4 Si1 C5 -174.34(17)
C15 Si4 Si1 Cl1 171.39(16)
C13 Si4 Si1 Cl1 42.88(15)
C17 Si4 Si1 Cl1 -73.23(15)
C5 N2 C1 C16 -120.4(3)
C7 N2 C1 C16 60.8(4)
C5 N2 C1 C12 111.6(3)
C7 N2 C1 C12 -67.3(4)
C5 Si1 C2 Si3 -59.6(2)
Cl1 Si1 C2 Si3 -167.75(12)
Si4 Si1 C2 Si3 78.89(18)
C5 Si1 C2 Si2 126.65(19)
Cl1 Si1 C2 Si2 18.5(2)
Si4 Si1 C2 Si2 -94.9(2)
C6 Si3 C2 Si1 19.0(2)
C11 Si3 C2 Si1 -98.8(2)
C18 Si3 C2 Si1 139.1(2)
C6 Si3 C2 Si2 -166.97(18)
C11 Si3 C2 Si2 75.3(2)
C18 Si3 C2 Si2 -46.9(3)
C5 N1 C3 C7 0.4(4)
C4 N1 C3 C7 -178.9(3)
C5 N1 C3 C14 179.5(3)
C4 N1 C3 C14 0.2(5)
Si1 C2 Si2 C19 36.3(4)
Si3 C2 Si2 C19 -137.3(3)
Si1 C2 Si2 C20 161.2(3)
Si3 C2 Si2 C20 -12.4(3)
Si1 C2 Si2 C21 -82.3(3)
Si3 C2 Si2 C21 104.1(3)
C5 N1 C4 C9 -108.1(3)
C3 N1 C4 C9 71.1(4)
C5 N1 C4 C10 123.4(3)
C3 N1 C4 C10 -57.4(4)
C7 N2 C5 N1 0.4(3)
C1 N2 C5 N1 -178.6(3)
C7 N2 C5 Si1 -177.4(2)
C1 N2 C5 Si1 3.5(5)
C3 N1 C5 N2 -0.5(3)
C4 N1 C5 N2 178.8(3)
C3 N1 C5 Si1 177.6(2)
C4 N1 C5 Si1 -3.1(4)
C2 Si1 C5 N2 130.3(3)
Cl1 Si1 C5 N2 -110.5(3)
Si4 Si1 C5 N2 -7.6(3)
C2 Si1 C5 N1 -47.3(3)
Cl1 Si1 C5 N1 72.0(2)
Si4 Si1 C5 N1 174.9(2)
N1 C3 C7 N2 -0.1(4)
C14 C3 C7 N2 -179.2(3)
N1 C3 C7 C8 -178.9(3)
C14 C3 C7 C8 2.0(6)
C5 N2 C7 C3 -0.2(4)
C1 N2 C7 C3 178.8(3)
C5 N2 C7 C8 178.7(3)
C1 N2 C7 C8 -2.3(5)
